data_7244354
loop_
_publ_author_name
'Dwivedi, Bhavna'
'Kumar, Sunil'
'Das, Dinabandhu'

_publ_section_title
;
 Selective inclusion of p-xylene by bis-hydrazone compounds
;
_journal_issue 6
_journal_name_full CrystEngComm
_journal_page_first 1161
_journal_page_last 1165
_journal_paper_doi 10.1039/D1CE01569A
_journal_volume 24
_journal_year 2022
_chemical_formula_sum 'C28 H18 Cl4 N4'
_chemical_formula_weight 552.26
_space_group_crystal_system tetragonal
_space_group_IT_number 86
_space_group_name_Hall '-P 4bc'
_space_group_name_H-M_alt 'P 42/n :2'
_atom_sites_solution_hydrogens geom
_audit_creation_method SHELXL-2018/3
_audit_update_record
;
2021-11-22 deposited with the CCDC.	2021-12-30 downloaded from the CCDC.
;
_cell_angle_alpha 90
_cell_angle_beta 90
_cell_angle_gamma 90
_cell_formula_units_Z 4
_cell_length_a 14.1375(5)
_cell_length_b 14.1375(5)
_cell_length_c 12.8630(5)
_cell_measurement_reflns_used 9873
_cell_measurement_temperature 100(2)
_cell_measurement_theta_max 25.3985
_cell_measurement_theta_min 2.5805
_cell_volume 2570.91(16)
_computing_cell_refinement 'Bruker SAINT'
_computing_data_collection 'Bruker APEX3'
_computing_data_reduction 'Bruker SAINT'
_computing_molecular_graphics 'Xseed-2017 (Barbour, 2017)'
_computing_structure_refinement 'SHELXL-2018/3 (Sheldrick, 2018)'
_computing_structure_solution 'SHELXT 2018/2 (Sheldrick, 2018)'
_diffrn_ambient_temperature 100(2)
_diffrn_measured_fraction_theta_full 0.996
_diffrn_measured_fraction_theta_max 0.994
_diffrn_measurement_device_type 'Bruker APEX-III Photon-II detector'
_diffrn_measurement_method 'phi and omega scans'
_diffrn_radiation_type MoK\a
_diffrn_radiation_wavelength 0.71073
_diffrn_reflns_av_R_equivalents 0.0433
_diffrn_reflns_av_unetI/netI 0.0638
_diffrn_reflns_Laue_measured_fraction_full 0.996
_diffrn_reflns_Laue_measured_fraction_max 0.994
_diffrn_reflns_limit_h_max 18
_diffrn_reflns_limit_h_min -14
_diffrn_reflns_limit_k_max 18
_diffrn_reflns_limit_k_min -15
_diffrn_reflns_limit_l_max 8
_diffrn_reflns_limit_l_min -17
_diffrn_reflns_number 9238
_diffrn_reflns_point_group_measured_fraction_full 0.996
_diffrn_reflns_point_group_measured_fraction_max 0.994
_diffrn_reflns_theta_full 25.000
_diffrn_reflns_theta_max 28.266
_diffrn_reflns_theta_min 2.580
_diffrn_source microfocus
_exptl_absorpt_coefficient_mu 0.486
_exptl_absorpt_correction_T_max 0.7457
_exptl_absorpt_correction_T_min 0.6888
_exptl_absorpt_correction_type multi-scan
_exptl_absorpt_process_details SADABS
_exptl_crystal_colour orange
_exptl_crystal_density_diffrn 1.427
_exptl_crystal_description block
_exptl_crystal_F_000 1128
_exptl_crystal_size_max 0.280
_exptl_crystal_size_mid 0.240
_exptl_crystal_size_min 0.120
_refine_diff_density_max 0.160
_refine_diff_density_min -0.215
_refine_diff_density_rms 0.040
_refine_ls_extinction_coef 0.0043(7)
_refine_ls_extinction_expression Fc^*^=kFc[1+0.001xFc^2^\l^3^/sin(2\q)]^-1/4^
_refine_ls_extinction_method 'SHELXL-2018/3 (Sheldrick, 2018)'
_refine_ls_goodness_of_fit_ref 1.008
_refine_ls_hydrogen_treatment constr
_refine_ls_matrix_type full
_refine_ls_number_parameters 164
_refine_ls_number_reflns 3176
_refine_ls_number_restraints 0
_refine_ls_restrained_S_all 1.008
_refine_ls_R_factor_all 0.1190
_refine_ls_R_factor_gt 0.0467
_refine_ls_shift/su_max 0.000
_refine_ls_shift/su_mean 0.000
_refine_ls_structure_factor_coef Fsqd
_refine_ls_weighting_details 'w=1/[\s^2^(Fo^2^)+(0.0410P)^2^+0.3338P] where P=(Fo^2^+2Fc^2^)/3'
_refine_ls_weighting_scheme calc
_refine_ls_wR_factor_gt 0.0897
_refine_ls_wR_factor_ref 0.1087
_reflns_Friedel_coverage 0.000
_reflns_number_gt 1704
_reflns_number_total 3176
_reflns_threshold_expression 'I > 2\s(I)'
_cod_data_source_file d1ce01569a2.cif
_cod_data_source_block Chloro_unsolvated
_cod_original_cell_volume 2570.9(2)
_cod_original_sg_symbol_H-M 'P 42/n'
_cod_database_code 7244354
_shelx_shelxl_version_number 2018/3
_shelx_space_group_comment
;
The symmetry employed for this shelxl refinement is uniquely defined
by the following loop, which should always be used as a source of
symmetry information in preference to the above space-group names.
They are only intended as comments.
;

loop_
_space_group_symop_operation_xyz
'x, y, z'
'-y, x+1/2, z+1/2'
'-x+1/2, -y+1/2, z'
'y+1/2, -x, z+1/2'
'-x, -y, -z'
'y, -x-1/2, -z-1/2'
'x-1/2, y-1/2, -z'
'-y-1/2, x, -z-1/2'

loop_
_atom_site_label
_atom_site_type_symbol
_atom_site_fract_x
_atom_site_fract_y
_atom_site_fract_z
_atom_site_U_iso_or_equiv
_atom_site_adp_type
_atom_site_occupancy
_atom_site_site_symmetry_order
_atom_site_calc_flag
_atom_site_refinement_flags_posn
_atom_site_refinement_flags_adp
_atom_site_refinement_flags_occupancy
_atom_site_disorder_assembly
_atom_site_disorder_group
Cl1 Cl 0.42756(4) 0.19920(4) 0.19708(6) 0.0746(2) Uani 1 1 d . . . . .
N1 N 0.82404(11) 0.43052(11) 0.08419(14) 0.0517(4) Uani 1 1 d . . . . .
C1 C 0.77959(13) 0.43251(12) 0.17172(17) 0.0431(5) Uani 1 1 d . . . . .
Cl2 Cl 0.89064(5) 0.67844(5) 0.52940(6) 0.0936(3) Uani 1 1 d . . . . .
N2 N 0.89838(12) 0.49540(11) 0.07578(14) 0.0550(5) Uani 1 1 d . . . . .
C2 C 0.69450(13) 0.37211(13) 0.17922(16) 0.0435(5) Uani 1 1 d . . . . .
C3 C 0.65005(14) 0.33979(13) 0.08987(16) 0.0478(5) Uani 1 1 d . . . . .
H3 H 0.676155 0.354672 0.023808 0.057 Uiso 1 1 calc R U . . .
C4 C 0.56891(14) 0.28662(13) 0.09539(18) 0.0518(6) Uani 1 1 d . . . . .
H4 H 0.538732 0.265394 0.033656 0.062 Uiso 1 1 calc R U . . .
C5 C 0.53165(14) 0.26432(13) 0.19136(19) 0.0519(6) Uani 1 1 d . . . . .
C6 C 0.57537(15) 0.29263(14) 0.28120(19) 0.0579(6) Uani 1 1 d . . . . .
H6 H 0.549932 0.275583 0.346938 0.069 Uiso 1 1 calc R U . . .
C7 C 0.65683(14) 0.34623(14) 0.27505(17) 0.0533(5) Uani 1 1 d . . . . .
H7 H 0.687601 0.365722 0.337121 0.064 Uiso 1 1 calc R U . . .
C8 C 0.80729(12) 0.49234(13) 0.26166(16) 0.0424(5) Uani 1 1 d . . . . .
C9 C 0.74289(14) 0.55508(13) 0.30554(16) 0.0471(5) Uani 1 1 d . . . . .
H9 H 0.680229 0.557726 0.279034 0.056 Uiso 1 1 calc R U . . .
C10 C 0.76813(15) 0.61337(14) 0.38655(17) 0.0525(6) Uani 1 1 d . . . . .
H10 H 0.724011 0.656850 0.415195 0.063 Uiso 1 1 calc R U . . .
C11 C 0.85908(16) 0.60728(15) 0.42534(16) 0.0542(6) Uani 1 1 d . . . . .
C12 C 0.92346(15) 0.54491(16) 0.38454(17) 0.0571(6) Uani 1 1 d . . . . .
H12 H 0.985474 0.541194 0.412687 0.069 Uiso 1 1 calc R U . . .
C13 C 0.89793(13) 0.48792(14) 0.30290(17) 0.0500(5) Uani 1 1 d . . . . .
H13 H 0.942675 0.445055 0.274338 0.060 Uiso 1 1 calc R U . . .
C14 C 0.96037(14) 0.47018(14) 0.01017(15) 0.0492(5) Uani 1 1 d . . . . .
H14 H 0.954051 0.411630 -0.025407 0.059 Uiso 1 1 calc R U . . .

loop_
_atom_site_aniso_label
_atom_site_aniso_U_11
_atom_site_aniso_U_22
_atom_site_aniso_U_33
_atom_site_aniso_U_23
_atom_site_aniso_U_13
_atom_site_aniso_U_12
Cl1 0.0553(4) 0.0729(4) 0.0958(5) 0.0123(3) -0.0052(3) -0.0182(3)
N1 0.0511(10) 0.0500(10) 0.0540(12) -0.0016(8) 0.0079(9) -0.0058(8)
C1 0.0412(11) 0.0409(11) 0.0472(13) 0.0030(9) 0.0016(9) 0.0034(9)
Cl2 0.1027(5) 0.1142(6) 0.0639(5) -0.0215(4) -0.0089(4) -0.0449(4)
N2 0.0555(10) 0.0551(10) 0.0543(12) -0.0019(9) 0.0118(9) -0.0108(9)
C2 0.0439(11) 0.0395(10) 0.0471(13) -0.0002(9) 0.0013(10) 0.0033(9)
C3 0.0540(12) 0.0456(11) 0.0437(13) 0.0015(9) 0.0007(10) -0.0006(10)
C4 0.0544(13) 0.0451(12) 0.0559(15) -0.0010(10) -0.0112(11) 0.0001(10)
C5 0.0444(11) 0.0428(11) 0.0686(16) 0.0053(11) -0.0007(11) -0.0021(9)
C6 0.0598(14) 0.0599(14) 0.0540(15) 0.0039(11) 0.0071(11) -0.0104(11)
C7 0.0560(13) 0.0580(13) 0.0458(13) -0.0037(10) 0.0001(10) -0.0083(11)
C8 0.0396(11) 0.0427(11) 0.0450(12) 0.0052(9) -0.0012(9) -0.0031(9)
C9 0.0430(11) 0.0496(11) 0.0486(12) 0.0008(10) -0.0040(10) 0.0001(10)
C10 0.0599(13) 0.0492(12) 0.0484(14) -0.0010(10) -0.0012(11) -0.0033(10)
C11 0.0650(14) 0.0575(13) 0.0402(13) 0.0045(10) -0.0054(11) -0.0231(11)
C12 0.0444(12) 0.0727(15) 0.0542(14) 0.0184(12) -0.0093(11) -0.0157(11)
C13 0.0423(12) 0.0523(12) 0.0555(14) 0.0105(11) 0.0020(10) -0.0003(9)
C14 0.0543(12) 0.0511(12) 0.0423(12) -0.0006(10) 0.0030(10) -0.0038(9)

loop_
_atom_type_symbol
_atom_type_description
_atom_type_scat_dispersion_real
_atom_type_scat_dispersion_imag
_atom_type_scat_source
C C 0.0033 0.0016 'International Tables Vol C Tables 4.2.6.8 and 6.1.1.4'
H H 0.0000 0.0000 'International Tables Vol C Tables 4.2.6.8 and 6.1.1.4'
N N 0.0061 0.0033 'International Tables Vol C Tables 4.2.6.8 and 6.1.1.4'
Cl Cl 0.1484 0.1585 'International Tables Vol C Tables 4.2.6.8 and 6.1.1.4'

loop_
_geom_angle_atom_site_label_1
_geom_angle_atom_site_label_2
_geom_angle_atom_site_label_3
_geom_angle
_geom_angle_site_symmetry_1
_geom_angle_site_symmetry_3
_geom_angle_publ_flag
C1 N1 N2 114.79(17) . . ?
N1 C1 C2 116.16(18) . . ?
N1 C1 C8 124.32(17) . . ?
C2 C1 C8 119.51(17) . . ?
C14 N2 N1 112.73(17) . . ?
C3 C2 C7 118.29(18) . . ?
C3 C2 C1 120.32(18) . . ?
C7 C2 C1 121.39(19) . . ?
C4 C3 C2 121.1(2) . . ?
C4 C3 H3 119.5 . . ?
C2 C3 H3 119.5 . . ?
C3 C4 C5 119.4(2) . . ?
C3 C4 H4 120.3 . . ?
C5 C4 H4 120.3 . . ?
C6 C5 C4 121.07(19) . . ?
C6 C5 Cl1 120.08(18) . . ?
C4 C5 Cl1 118.85(18) . . ?
C5 C6 C7 119.2(2) . . ?
C5 C6 H6 120.4 . . ?
C7 C6 H6 120.4 . . ?
C6 C7 C2 120.9(2) . . ?
C6 C7 H7 119.5 . . ?
C2 C7 H7 119.5 . . ?
C13 C8 C9 118.55(19) . . ?
C13 C8 C1 121.01(17) . . ?
C9 C8 C1 120.44(16) . . ?
C10 C9 C8 121.32(18) . . ?
C10 C9 H9 119.3 . . ?
C8 C9 H9 119.3 . . ?
C9 C10 C11 118.5(2) . . ?
C9 C10 H10 120.7 . . ?
C11 C10 H10 120.7 . . ?
C12 C11 C10 121.3(2) . . ?
C12 C11 Cl2 119.86(17) . . ?
C10 C11 Cl2 118.84(18) . . ?
C11 C12 C13 119.72(19) . . ?
C11 C12 H12 120.1 . . ?
C13 C12 H12 120.1 . . ?
C12 C13 C8 120.59(19) . . ?
C12 C13 H13 119.7 . . ?
C8 C13 H13 119.7 . . ?
N2 C14 C14 119.9(2) . 5_765 ?
N2 C14 H14 120.0 . . ?
C14 C14 H14 120.0 5_765 . ?

loop_
_geom_bond_atom_site_label_1
_geom_bond_atom_site_label_2
_geom_bond_distance
_geom_bond_site_symmetry_2
_geom_bond_publ_flag
Cl1 C5 1.737(2) . ?
N1 C1 1.290(2) . ?
N1 N2 1.399(2) . ?
C1 C2 1.478(3) . ?
C1 C8 1.486(3) . ?
Cl2 C11 1.733(2) . ?
N2 C14 1.268(2) . ?
C2 C3 1.387(3) . ?
C2 C7 1.392(3) . ?
C3 C4 1.373(3) . ?
C3 H3 0.9500 . ?
C4 C5 1.379(3) . ?
C4 H4 0.9500 . ?
C5 C6 1.370(3) . ?
C6 C7 1.381(3) . ?
C6 H6 0.9500 . ?
C7 H7 0.9500 . ?
C8 C13 1.388(2) . ?
C8 C9 1.391(3) . ?
C9 C10 1.376(3) . ?
C9 H9 0.9500 . ?
C10 C11 1.382(3) . ?
C10 H10 0.9500 . ?
C11 C12 1.372(3) . ?
C12 C13 1.372(3) . ?
C12 H12 0.9500 . ?
C13 H13 0.9500 . ?
C14 C14 1.426(4) 5_765 ?
C14 H14 0.9500 . ?
